data_4517667
loop_
_publ_author_name
'Shao, Zhichao'
'Zhao, Yujie'
'Xie, Qiong'
'Wang, Hongfei'
'Cui, Yang'
'Yang, Xiaoqian'
'Hou, Hongwei'

_publ_section_title
;
 Efficient Identification for Alcohol Homologues and Hyperthermy Based on
 Coordination Polymer Multiple Structural Transformations.
;
_journal_issue 21
_journal_name_full 'ACS applied materials &amp; interfaces'
_journal_page_first 24141
_journal_page_last 24148
_journal_paper_doi 10.1021/acsami.0c05208
_journal_volume 12
_journal_year 2020
_chemical_formula_moiety 'C8 H8 N O2 Zn0.5'
_chemical_formula_sum 'C8 H8 N O2 Zn0.5'
_chemical_formula_weight 182.84
_space_group_crystal_system monoclinic
_space_group_IT_number 13
_space_group_name_Hall '-P 2yac'
_space_group_name_H-M_alt 'P 1 2/n 1'
_atom_sites_solution_hydrogens geom
_audit_creation_date 2019-12-19
_audit_creation_method
;
Olex2 1.2-beta
(compiled 2018.05.29 svn.r3508 for OlexSys, GUI svn.r5506)
;
_cell_angle_alpha 90
_cell_angle_beta 97.841(2)
_cell_angle_gamma 90
_cell_formula_units_Z 4
_cell_length_a 9.5875(6)
_cell_length_b 5.6958(4)
_cell_length_c 16.0243(11)
_cell_measurement_reflns_used 9963
_cell_measurement_temperature 293(2)
_cell_measurement_theta_max 27.28
_cell_measurement_theta_min 2.57
_cell_volume 866.88(10)
_computing_cell_refinement 'SAINT v8.37A (Bruker, 2015)'
_computing_data_reduction 'SAINT v8.37A (Bruker, 2015)'
_computing_molecular_graphics 'Olex2 (Dolomanov et al., 2009)'
_computing_publication_material 'Olex2 (Dolomanov et al., 2009)'
_computing_structure_refinement 'ShelXL (Sheldrick, 2015)'
_computing_structure_solution 'SHELXT 2014/5 (Sheldrick, 2014)'
_diffrn_ambient_temperature 293.15
_diffrn_measured_fraction_theta_full 0.996
_diffrn_measured_fraction_theta_max 0.996
_diffrn_measurement_device_type 'Bruker APEX-II CCD'
_diffrn_measurement_method '\f and \w scans'
_diffrn_radiation_type MoK\a
_diffrn_radiation_wavelength 0.71073
_diffrn_reflns_av_R_equivalents 0.0341
_diffrn_reflns_av_unetI/netI 0.0174
_diffrn_reflns_Laue_measured_fraction_full 0.996
_diffrn_reflns_Laue_measured_fraction_max 0.996
_diffrn_reflns_limit_h_max 11
_diffrn_reflns_limit_h_min -12
_diffrn_reflns_limit_k_max 7
_diffrn_reflns_limit_k_min -7
_diffrn_reflns_limit_l_max 20
_diffrn_reflns_limit_l_min -20
_diffrn_reflns_number 19249
_diffrn_reflns_point_group_measured_fraction_full 0.996
_diffrn_reflns_point_group_measured_fraction_max 0.996
_diffrn_reflns_theta_full 25.242
_diffrn_reflns_theta_max 27.553
_diffrn_reflns_theta_min 3.577
_diffrn_standards_number 0
_exptl_absorpt_coefficient_mu 1.436
_exptl_absorpt_correction_T_max 0.7456
_exptl_absorpt_correction_T_min 0.5970
_exptl_absorpt_correction_type multi-scan
_exptl_absorpt_process_details
;
SADABS-2016/2 (Bruker,2016/2) was used for absorption correction.
wR2(int) was 0.0915 before and 0.0455 after correction.
The Ratio of minimum to maximum transmission is 0.8007.
The \l/2 correction factor is Not present.
;
_exptl_crystal_colour yellow
_exptl_crystal_colour_primary yellow
_exptl_crystal_density_diffrn 1.401
_exptl_crystal_description block
_exptl_crystal_F_000 376
_exptl_crystal_size_max 0.12
_exptl_crystal_size_mid 0.11
_exptl_crystal_size_min 0.11
_refine_diff_density_max 1.819
_refine_diff_density_min -0.663
_refine_diff_density_rms 0.120
_refine_ls_extinction_method none
_refine_ls_goodness_of_fit_ref 1.131
_refine_ls_hydrogen_treatment constr
_refine_ls_matrix_type full
_refine_ls_number_parameters 106
_refine_ls_number_reflns 2008
_refine_ls_number_restraints 0
_refine_ls_restrained_S_all 1.131
_refine_ls_R_factor_all 0.0544
_refine_ls_R_factor_gt 0.0501
_refine_ls_shift/su_max 0.000
_refine_ls_shift/su_mean 0.000
_refine_ls_structure_factor_coef Fsqd
_refine_ls_weighting_details 'w=1/[\s^2^(Fo^2^)+(0.1080P)^2^+0.3495P] where P=(Fo^2^+2Fc^2^)/3'
_refine_ls_weighting_scheme calc
_refine_ls_wR_factor_gt 0.1496
_refine_ls_wR_factor_ref 0.1534
_reflns_Friedel_coverage 0.000
_reflns_number_gt 1827
_reflns_number_total 2008
_reflns_threshold_expression 'I > 2\s(I)'
_cod_data_source_file am0c05208_si_002.cif
_cod_data_source_block 5
_cod_depositor_comments 'Adding full bibliography for 4517663--4517671.cif.'
_cod_original_formula_sum 'C8 H8 N O2 Zn0.50'
_cod_database_code 4517667
_shelx_shelxl_version_number 2018/3
_shelx_space_group_comment
;
The symmetry employed for this shelxl refinement is uniquely defined
by the following loop, which should always be used as a source of
symmetry information in preference to the above space-group names.
They are only intended as comments.
;
_shelx_estimated_absorpt_t_max 0.858
_shelx_estimated_absorpt_t_min 0.847
_olex2_refinement_description
;
1. Fixed Uiso
 At 1.2 times of:
  All C(H) groups
 At 1.5 times of:
  All C(H,H,H) groups
2.a Aromatic/amide H refined with riding coordinates:
 C8(H8), C4(H4), C6(H6), C3(H3), C7(H7)
2.b Idealised Me refined as rotating group:
 C1(H1A,H1B,H1C)
;
_olex2_submission_special_instructions 'No special instructions were received'

loop_
_space_group_symop_operation_xyz
'x, y, z'
'-x+1/2, y, -z+1/2'
'-x, -y, -z'
'x-1/2, -y, z-1/2'

loop_
_atom_site_label
_atom_site_type_symbol
_atom_site_fract_x
_atom_site_fract_y
_atom_site_fract_z
_atom_site_U_iso_or_equiv
_atom_site_adp_type
_atom_site_occupancy
_atom_site_site_symmetry_order
_atom_site_calc_flag
_atom_site_refinement_flags_posn
_atom_site_refinement_flags_adp
_atom_site_refinement_flags_occupancy
_atom_site_disorder_assembly
_atom_site_disorder_group
Zn1 Zn 0.750000 0.20030(8) 0.250000 0.0348(2) Uani 1 2 d S T P . .
O1 O 0.6341(3) -0.0187(5) 0.17773(17) 0.0617(7) Uani 1 1 d . . . . .
N1 N 0.6762(3) 0.4229(5) 0.33412(15) 0.0381(5) Uani 1 1 d . . . . .
O2 O 0.4595(4) 0.2399(7) 0.1564(3) 0.0878(12) Uani 1 1 d . . . . .
C5 C 0.5883(4) 0.7459(6) 0.4474(2) 0.0433(7) Uani 1 1 d . . . . .
C8 C 0.5442(3) 0.9120(6) 0.5091(2) 0.0473(7) Uani 1 1 d . . . . .
H8 H 0.581457 0.891241 0.565263 0.057 Uiso 1 1 calc R . . . .
C4 C 0.5250(5) 0.7340(8) 0.3638(3) 0.0572(9) Uani 1 1 d . . . . .
H4 H 0.451671 0.835363 0.344333 0.069 Uiso 1 1 calc R . . . .
C2 C 0.5101(4) 0.0411(7) 0.1490(2) 0.0558(9) Uani 1 1 d . . . . .
C6 C 0.6963(4) 0.5917(7) 0.4719(2) 0.0541(8) Uani 1 1 d . . . . .
H6 H 0.741286 0.592342 0.527094 0.065 Uiso 1 1 calc R . . . .
C3 C 0.5709(4) 0.5732(7) 0.3108(2) 0.0531(8) Uani 1 1 d . . . . .
H3 H 0.526738 0.567592 0.255436 0.064 Uiso 1 1 calc R . . . .
C7 C 0.7379(4) 0.4350(7) 0.4137(2) 0.0535(8) Uani 1 1 d . . . . .
H7 H 0.812286 0.333672 0.431094 0.064 Uiso 1 1 calc R . . . .
C1 C 0.4233(5) -0.1409(9) 0.0959(4) 0.0827(15) Uani 1 1 d . . . . .
H1A H 0.484742 -0.244814 0.071007 0.124 Uiso 1 1 calc GR . . . .
H1B H 0.361332 -0.063676 0.052275 0.124 Uiso 1 1 calc GR . . . .
H1C H 0.368687 -0.229334 0.130880 0.124 Uiso 1 1 calc GR . . . .

loop_
_atom_site_aniso_label
_atom_site_aniso_U_11
_atom_site_aniso_U_22
_atom_site_aniso_U_33
_atom_site_aniso_U_23
_atom_site_aniso_U_13
_atom_site_aniso_U_12
Zn1 0.0394(3) 0.0334(3) 0.0317(3) 0.000 0.00493(18) 0.000
O1 0.0619(14) 0.0570(15) 0.0612(15) -0.0039(13) -0.0098(12) -0.0148(12)
N1 0.0461(12) 0.0381(12) 0.0311(11) 0.0013(9) 0.0083(9) 0.0034(10)
O2 0.078(2) 0.076(2) 0.110(3) -0.032(2) 0.015(2) -0.0058(18)
C5 0.0495(17) 0.0425(14) 0.0399(16) -0.0028(13) 0.0132(14) 0.0012(13)
C8 0.0554(17) 0.0470(17) 0.0407(15) -0.0074(13) 0.0107(13) 0.0014(14)
C4 0.062(2) 0.059(2) 0.048(2) -0.0108(16) -0.0009(17) 0.0232(18)
C2 0.0592(19) 0.056(2) 0.0508(18) -0.0058(16) 0.0038(15) -0.0171(17)
C6 0.069(2) 0.059(2) 0.0331(14) -0.0035(14) 0.0021(14) 0.0192(18)
C3 0.065(2) 0.055(2) 0.0369(15) -0.0061(14) -0.0031(14) 0.0169(16)
C7 0.0642(19) 0.059(2) 0.0363(15) -0.0008(14) 0.0030(14) 0.0237(17)
C1 0.079(3) 0.063(2) 0.094(4) -0.015(3) -0.033(3) -0.012(2)

loop_
_atom_type_symbol
_atom_type_description
_atom_type_scat_dispersion_real
_atom_type_scat_dispersion_imag
_atom_type_scat_source
C C 0.0033 0.0016 'International Tables Vol C Tables 4.2.6.8 and 6.1.1.4'
H H 0.0000 0.0000 'International Tables Vol C Tables 4.2.6.8 and 6.1.1.4'
N N 0.0061 0.0033 'International Tables Vol C Tables 4.2.6.8 and 6.1.1.4'
O O 0.0106 0.0060 'International Tables Vol C Tables 4.2.6.8 and 6.1.1.4'
Zn Zn 0.2839 1.4301 'International Tables Vol C Tables 4.2.6.8 and 6.1.1.4'

loop_
_geom_angle_atom_site_label_1
_geom_angle_atom_site_label_2
_geom_angle_atom_site_label_3
_geom_angle
_geom_angle_site_symmetry_1
_geom_angle_site_symmetry_3
_geom_angle_publ_flag
O1 Zn1 O1 100.18(17) . 2_655 ?
O1 Zn1 N1 103.06(11) 2_655 . ?
O1 Zn1 N1 103.06(11) . 2_655 ?
O1 Zn1 N1 124.70(11) . . ?
O1 Zn1 N1 124.70(11) 2_655 2_655 ?
N1 Zn1 N1 103.40(14) . 2_655 ?
C2 O1 Zn1 118.5(3) . . ?
C3 N1 Zn1 121.9(2) . . ?
C7 N1 Zn1 121.0(2) . . ?
C7 N1 C3 117.0(3) . . ?
C4 C5 C8 123.3(3) . . ?
C6 C5 C8 119.6(3) . . ?
C6 C5 C4 117.1(3) . . ?
C5 C8 H8 117.4 . . ?
C8 C8 C5 125.1(4) 3_676 . ?
C8 C8 H8 117.4 3_676 . ?
C5 C4 H4 120.1 . . ?
C3 C4 C5 119.7(3) . . ?
C3 C4 H4 120.1 . . ?
O1 C2 C1 116.0(4) . . ?
O2 C2 O1 124.8(4) . . ?
O2 C2 C1 119.0(4) . . ?
C5 C6 H6 120.2 . . ?
C5 C6 C7 119.6(3) . . ?
C7 C6 H6 120.2 . . ?
N1 C3 C4 123.5(3) . . ?
N1 C3 H3 118.2 . . ?
C4 C3 H3 118.2 . . ?
N1 C7 C6 123.1(3) . . ?
N1 C7 H7 118.5 . . ?
C6 C7 H7 118.5 . . ?
C2 C1 H1A 109.5 . . ?
C2 C1 H1B 109.5 . . ?
C2 C1 H1C 109.5 . . ?
H1A C1 H1B 109.5 . . ?
H1A C1 H1C 109.5 . . ?
H1B C1 H1C 109.5 . . ?

loop_
_geom_bond_atom_site_label_1
_geom_bond_atom_site_label_2
_geom_bond_distance
_geom_bond_site_symmetry_2
_geom_bond_publ_flag
Zn1 O1 1.944(2) . ?
Zn1 O1 1.944(2) 2_655 ?
Zn1 N1 2.046(2) 2_655 ?
Zn1 N1 2.046(2) . ?
O1 C2 1.262(5) . ?
N1 C3 1.337(4) . ?
N1 C7 1.332(4) . ?
O2 C2 1.244(6) . ?
C5 C8 1.472(5) . ?
C5 C4 1.395(5) . ?
C5 C6 1.373(5) . ?
C8 C8 1.319(7) 3_676 ?
C8 H8 0.9300 . ?
C4 H4 0.9300 . ?
C4 C3 1.363(5) . ?
C2 C1 1.516(5) . ?
C6 H6 0.9300 . ?
C6 C7 1.388(5) . ?
C3 H3 0.9300 . ?
C7 H7 0.9300 . ?
C1 H1A 0.9600 . ?
C1 H1B 0.9600 . ?
C1 H1C 0.9600 . ?
